data_2105971
loop_
_publ_author_name
Jin-Long
'Uemura, Kazuhiro'
'Ebihara, Masahiro'

_publ_section_title
;
 Assembled structures of tetrakis(biimidazole)dirhodium complexes
 hydrogen-bonded with common inorganic anions
;
_journal_issue 6
_journal_name_full 'Acta Crystallographica Section B'
_journal_page_first 1006
_journal_page_last 1019
_journal_paper_doi 10.1107/S2052520614021428
_journal_volume 70
_journal_year 2014
_chemical_formula_moiety 'C60 H60 N38 Rh4, Si F6,  6(Cl O4), 12.7(H2 O)'
_chemical_formula_sum 'C60 H85.4 Cl6 F6 N38 O36.7 Rh4 Si'
_chemical_formula_weight 2692.69
_space_group_IT_number 61
_symmetry_cell_setting orthorhombic
_symmetry_space_group_name_Hall '-P 2ac 2ab'
_symmetry_space_group_name_H-M 'P b c a'
_atom_sites_solution_hydrogens geom
_atom_sites_solution_primary direct
_atom_sites_solution_secondary difmap
_audit_creation_method SHELXL-97
_cell_angle_alpha 90.00
_cell_angle_beta 90.00
_cell_angle_gamma 90.00
_cell_formula_units_Z 4
_cell_length_a 20.170(2)
_cell_length_b 21.875(3)
_cell_length_c 22.541(3)
_cell_measurement_reflns_used 25234
_cell_measurement_temperature 296(2)
_cell_measurement_theta_max 27.4816
_cell_measurement_theta_min 3.2963
_cell_volume 9946(2)
_computing_cell_refinement CrystalClear
_computing_data_collection 'CrystalClear (Molecular Structure Corporation & Rigaku Corporation, 2001)'
_computing_data_reduction CrystalClear
_computing_molecular_graphics 'Mercury (Macrae et al., 2008)'
_computing_publication_material 'Yadokari-XG 2009 (Wakita, Nemoto et al., 2009)'
_computing_structure_refinement 'SHELXL-97 (Sheldrick, 2008)'
_computing_structure_solution 'SIR97 (Altomare et al., 1999)'
_diffrn_ambient_temperature 296(2)
_diffrn_detector_area_resol_mean 14.62
_diffrn_measured_fraction_theta_full 0.997
_diffrn_measured_fraction_theta_max 0.997
_diffrn_measurement_device_type 'Rigaku/MSC Mercury CCD'
_diffrn_measurement_method \w
_diffrn_radiation_monochromator graphite
_diffrn_radiation_type MoK\a
_diffrn_radiation_wavelength 0.71069
_diffrn_reflns_av_R_equivalents 0.0351
_diffrn_reflns_av_sigmaI/netI 0.0244
_diffrn_reflns_limit_h_max 24
_diffrn_reflns_limit_h_min -26
_diffrn_reflns_limit_k_max 27
_diffrn_reflns_limit_k_min -28
_diffrn_reflns_limit_l_max 29
_diffrn_reflns_limit_l_min -22
_diffrn_reflns_number 71587
_diffrn_reflns_theta_full 27.48
_diffrn_reflns_theta_max 27.49
_diffrn_reflns_theta_min 3.29
_diffrn_source 'rotating-anode X-ray tube'
_exptl_absorpt_coefficient_mu 0.938
_exptl_absorpt_correction_T_max 0.8941
_exptl_absorpt_correction_T_min 0.8316
_exptl_absorpt_correction_type numerical
_exptl_absorpt_process_details 'NUMABS (Higashi, 1999)'
_exptl_crystal_colour red
_exptl_crystal_density_diffrn 1.777
_exptl_crystal_density_method 'not measured'
_exptl_crystal_description prismatic
_exptl_crystal_F_000 5420
_exptl_crystal_size_max 0.50
_exptl_crystal_size_mid 0.42
_exptl_crystal_size_min 0.31
_refine_diff_density_max 1.648
_refine_diff_density_min -1.440
_refine_diff_density_rms 0.125
_refine_ls_extinction_method none
_refine_ls_goodness_of_fit_ref 1.168
_refine_ls_hydrogen_treatment mixed
_refine_ls_matrix_type full
_refine_ls_number_parameters 712
_refine_ls_number_reflns 11379
_refine_ls_number_restraints 12
_refine_ls_restrained_S_all 1.170
_refine_ls_R_factor_all 0.0728
_refine_ls_R_factor_gt 0.0594
_refine_ls_shift/su_max 0.002
_refine_ls_shift/su_mean 0.000
_refine_ls_structure_factor_coef Fsqd
_refine_ls_weighting_details 'calc w=1/[\s^2^(Fo^2^)+(0.0782P)^2^+29.1806P] where P=(Fo^2^+2Fc^2^)/3'
_refine_ls_weighting_scheme calc
_refine_ls_wR_factor_gt 0.1555
_refine_ls_wR_factor_ref 0.1800
_reflns_number_gt 10339
_reflns_number_total 11352
_reflns_threshold_expression >2sigma(I)
_cod_data_source_file ry5061sup1.cif
_cod_data_source_block VI
_cod_original_sg_symbol_H-M Pbca
_cod_original_formula_sum 'C60 H85.40 Cl6 F6 N38 O36.70 Rh4 Si'
_cod_database_code 2105971
_publcif_datablock.id {071fb849-d75e-4493-9690-073d25f41f23}

loop_
_symmetry_equiv_pos_as_xyz
'x, y, z'
'-x+1/2, -y, z+1/2'
'x+1/2, -y+1/2, -z'
'-x, y+1/2, -z+1/2'
'-x, -y, -z'
'x-1/2, y, -z-1/2'
'-x-1/2, y-1/2, z'
'x, -y-1/2, z-1/2'

loop_
_atom_site_label
_atom_site_type_symbol
_atom_site_fract_x
_atom_site_fract_y
_atom_site_fract_z
_atom_site_U_iso_or_equiv
_atom_site_adp_type
_atom_site_occupancy
_atom_site_symmetry_multiplicity
_atom_site_calc_flag
_atom_site_refinement_flags
_atom_site_disorder_assembly
_atom_site_disorder_group
Rh1 Rh 0.285008(17) 0.702100(16) 0.559554(17) 0.03460(12) Uani 1 1 d . . .
Rh2 Rh 0.376560(16) 0.616341(15) 0.534188(16) 0.03148(11) Uani 1 1 d . . .
N1 N 0.3360(2) 0.76822(18) 0.5135(2) 0.0413(9) Uani 1 1 d . . .
C1 C 0.3731(3) 0.8043(2) 0.5486(3) 0.0506(14) Uani 1 1 d . . .
N2 N 0.3990(3) 0.8501(2) 0.5177(3) 0.0626(14) Uani 1 1 d . . .
H2N H 0.4239 0.8787 0.5315 0.075 Uiso 1 1 calc R . .
C2 C 0.3789(3) 0.8436(3) 0.4604(4) 0.0656(18) Uani 1 1 d . . .
H2 H 0.3902 0.8688 0.4287 0.079 Uiso 1 1 calc R . .
C3 C 0.3394(3) 0.7937(3) 0.4580(3) 0.0545(14) Uani 1 1 d . . .
H3 H 0.3180 0.7790 0.4243 0.065 Uiso 1 1 calc R . .
N3 N 0.3427(2) 0.7378(2) 0.6263(2) 0.0458(10) Uani 1 1 d . . .
C4 C 0.3773(3) 0.7869(3) 0.6097(3) 0.0501(13) Uani 1 1 d . . .
N4 N 0.4128(3) 0.8083(3) 0.6558(3) 0.0730(17) Uani 1 1 d . . .
H4N H 0.4392 0.8392 0.6555 0.088 Uiso 1 1 calc R . .
C5 C 0.3990(4) 0.7722(4) 0.7025(4) 0.079(2) Uani 1 1 d . . .
H5 H 0.4164 0.7765 0.7405 0.095 Uiso 1 1 calc R . .
C6 C 0.3562(4) 0.7291(3) 0.6854(3) 0.0631(17) Uani 1 1 d . . .
H6 H 0.3387 0.6985 0.7093 0.076 Uiso 1 1 calc R . .
N5 N 0.2228(2) 0.66996(19) 0.4944(2) 0.0429(9) Uani 1 1 d . . .
C7 C 0.1756(3) 0.6327(2) 0.5148(3) 0.0510(14) Uani 1 1 d . . .
N6 N 0.1355(3) 0.6166(2) 0.4703(3) 0.0705(18) Uani 1 1 d . . .
H6N H 0.1017 0.5927 0.4729 0.085 Uiso 1 1 calc R . .
C8 C 0.1569(4) 0.6441(3) 0.4209(4) 0.0706(19) Uani 1 1 d . . .
H8 H 0.1377 0.6409 0.3835 0.085 Uiso 1 1 calc R . .
C9 C 0.2110(3) 0.6775(3) 0.4346(3) 0.0528(14) Uani 1 1 d . . .
H9 H 0.2358 0.7012 0.4086 0.063 Uiso 1 1 calc R . .
N7 N 0.2288(2) 0.6413(2) 0.6074(2) 0.0501(11) Uani 1 1 d . . .
C10 C 0.1784(3) 0.6188(3) 0.5767(4) 0.0589(16) Uani 1 1 d . . .
N8 N 0.1395(3) 0.5844(3) 0.6119(4) 0.080(2) Uani 1 1 d . . .
H8N H 0.1047 0.5645 0.6013 0.095 Uiso 1 1 calc R . .
C11 C 0.1657(4) 0.5870(4) 0.6673(4) 0.085(3) Uani 1 1 d . . .
H11 H 0.1486 0.5681 0.7009 0.102 Uiso 1 1 calc R . .
C12 C 0.2208(4) 0.6218(3) 0.6650(3) 0.0684(19) Uani 1 1 d . . .
H12 H 0.2485 0.6310 0.6967 0.082 Uiso 1 1 calc R . .
N9 N 0.4529(2) 0.67712(17) 0.5442(2) 0.0386(9) Uani 1 1 d . . .
C13 C 0.4819(3) 0.6748(2) 0.5972(3) 0.0441(11) Uani 1 1 d . . .
N10 N 0.5328(2) 0.7140(2) 0.5997(3) 0.0558(12) Uani 1 1 d . . .
H10N H 0.5582 0.7205 0.6297 0.067 Uiso 1 1 calc R . .
C14 C 0.5368(3) 0.7418(3) 0.5457(3) 0.0593(15) Uani 1 1 d . . .
H14 H 0.5677 0.7712 0.5346 0.071 Uiso 1 1 calc R . .
C15 C 0.4883(3) 0.7190(2) 0.5112(3) 0.0483(12) Uani 1 1 d . . .
H15 H 0.4800 0.7296 0.4720 0.058 Uiso 1 1 calc R . .
N11 N 0.3992(2) 0.60354(19) 0.6218(2) 0.0406(9) Uani 1 1 d . . .
C16 C 0.4538(3) 0.6336(2) 0.6395(2) 0.0442(11) Uani 1 1 d . . .
N12 N 0.4687(3) 0.6182(2) 0.6952(2) 0.0594(13) Uani 1 1 d . . .
H12N H 0.5012 0.6325 0.7156 0.071 Uiso 1 1 calc R . .
C17 C 0.4242(4) 0.5764(3) 0.7142(3) 0.0635(16) Uani 1 1 d . . .
H17 H 0.4233 0.5576 0.7512 0.076 Uiso 1 1 calc R . .
C18 C 0.3805(3) 0.5670(3) 0.6687(3) 0.0530(13) Uani 1 1 d . . .
H18 H 0.3445 0.5405 0.6693 0.064 Uiso 1 1 calc R . .
N13 N 0.3605(2) 0.62420(18) 0.44503(19) 0.0384(9) Uani 1 1 d . . .
C19 C 0.3217(3) 0.5808(2) 0.4229(2) 0.0438(11) Uani 1 1 d . . .
N14 N 0.3198(3) 0.5833(3) 0.3638(2) 0.0680(15) Uani 1 1 d . . .
H14N H 0.2975 0.5598 0.3406 0.082 Uiso 1 1 calc R . .
C20 C 0.3604(4) 0.6306(3) 0.3470(3) 0.0718(19) Uani 1 1 d . . .
H20 H 0.3694 0.6429 0.3083 0.086 Uiso 1 1 calc R . .
C21 C 0.3847(3) 0.6560(3) 0.3971(3) 0.0540(13) Uani 1 1 d . . .
H21 H 0.4131 0.6894 0.3989 0.065 Uiso 1 1 calc R . .
N15 N 0.30583(19) 0.54976(18) 0.52193(19) 0.0380(8) Uani 1 1 d . . .
C22 C 0.2900(3) 0.5411(2) 0.4654(2) 0.0432(11) Uani 1 1 d . . .
N16 N 0.2459(3) 0.4958(2) 0.4603(3) 0.0556(12) Uani 1 1 d . . .
H16N H 0.2284 0.4827 0.4280 0.067 Uiso 1 1 calc R . .
C23 C 0.2340(3) 0.4744(3) 0.5157(3) 0.0571(15) Uani 1 1 d . . .
H23 H 0.2058 0.4423 0.5255 0.069 Uiso 1 1 calc R . .
C24 C 0.2701(3) 0.5075(2) 0.5537(3) 0.0481(12) Uani 1 1 d . . .
H24 H 0.2709 0.5027 0.5947 0.058 Uiso 1 1 calc R . .
N17 N 0.2080(2) 0.77348(19) 0.5770(2) 0.0437(10) Uani 1 1 d . . .
C25 C 0.1788(4) 0.7800(3) 0.6296(3) 0.0644(17) Uani 1 1 d . . .
H25 H 0.1909 0.7545 0.6608 0.077 Uiso 1 1 calc R . .
C26 C 0.1309(4) 0.8240(4) 0.6385(4) 0.085(3) Uani 1 1 d . . .
H26 H 0.1119 0.8275 0.6759 0.102 Uiso 1 1 calc R . .
N18 N 0.1107(3) 0.8616(3) 0.5956(3) 0.0786(18) Uani 1 1 d . . .
C27 C 0.1400(4) 0.8545(3) 0.5440(3) 0.0680(18) Uani 1 1 d . . .
H27 H 0.1277 0.8799 0.5129 0.082 Uiso 1 1 calc R . .
C28 C 0.1882(3) 0.8112(3) 0.5342(3) 0.0530(13) Uani 1 1 d . . .
H28 H 0.2074 0.8082 0.4968 0.064 Uiso 1 1 calc R . .
N19 N 0.45273(18) 0.54441(17) 0.51296(19) 0.0361(8) Uani 1 1 d . . .
C29 C 0.4560(3) 0.4916(2) 0.5429(2) 0.0421(11) Uani 1 1 d . . .
H29 H 0.4258 0.4842 0.5732 0.051 Uiso 1 1 calc R . .
C30 C 0.4973(2) 0.5519(2) 0.4700(2) 0.0406(11) Uani 1 1 d . . .
H30 H 0.4968 0.5879 0.4480 0.049 Uiso 1 1 calc R . .
Cl1 Cl 0.2778(2) 0.58238(11) 0.19874(16) 0.1522(17) Uani 1 1 d . . .
O1 O 0.2233(6) 0.5459(5) 0.1986(7) 0.218(6) Uani 1 1 d . . .
O2 O 0.3269(9) 0.5550(5) 0.2311(6) 0.286(10) Uani 1 1 d . . .
O3 O 0.2965(8) 0.5927(6) 0.1370(5) 0.235(7) Uani 1 1 d . . .
O4 O 0.2651(5) 0.6388(4) 0.2261(5) 0.164(4) Uani 1 1 d . . .
Cl2 Cl 0.50273(10) 0.69105(11) 0.83968(9) 0.0785(5) Uani 1 1 d . . .
O5 O 0.4665(8) 0.6378(7) 0.8369(5) 0.256(9) Uani 1 1 d . . .
O6 O 0.5326(4) 0.6946(4) 0.8946(3) 0.122(3) Uani 1 1 d . . .
O7 O 0.4637(8) 0.7368(7) 0.8328(5) 0.267(9) Uani 1 1 d . . .
O8 O 0.5462(3) 0.6853(4) 0.7924(3) 0.113(2) Uani 1 1 d . . .
Cl3 Cl 0.64557(13) 0.59097(13) 0.63762(11) 0.0989(8) Uani 1 1 d . . .
O9 O 0.6837(6) 0.6371(5) 0.6036(5) 0.188(5) Uani 1 1 d . . .
O10 O 0.6148(3) 0.6242(4) 0.6822(3) 0.117(3) Uani 1 1 d . . .
O11 O 0.6952(4) 0.5514(3) 0.6597(4) 0.124(3) Uani 1 1 d . . .
O12 O 0.6029(4) 0.5617(5) 0.6002(5) 0.161(4) Uani 1 1 d . . .
Si1 Si 0.0000 0.5000 0.5000 0.0809(10) Uani 1 2 d S . .
F1 F 0.0061(3) 0.5712(3) 0.4753(6) 0.196(5) Uani 1 1 d . . .
F2 F 0.0731(3) 0.4893(3) 0.4715(5) 0.172(4) Uani 1 1 d . . .
F3 F 0.0333(6) 0.5196(6) 0.5631(5) 0.243(6) Uani 1 1 d . . .
O1W O 0.3069(5) 0.8489(5) 0.3071(4) 0.149(3) Uani 1 1 d . . .
O2W O 0.2339(5) 0.7416(4) 0.3008(4) 0.145(3) Uani 1 1 d . . .
O3W O 0.5974(4) 0.7635(3) 0.7008(3) 0.103(2) Uani 1 1 d . . .
O4W O 0.1611(6) 0.4761(5) 0.3607(5) 0.191(5) Uani 1 1 d . . .
O5W O 0.5199(19) 0.8690(15) 0.701(2) 0.15(2) Uani 0.26(3) 1 d P A 2
O6W O 0.6244(17) 0.9272(13) 0.7204(11) 0.233(12) Uani 0.50 1 d PU B 1
O7W O 0.4936(11) 0.9107(10) 0.6510(13) 0.303(17) Uani 0.74(3) 1 d P A 1
O8W O 0.4435(18) 0.5109(17) 0.2650(18) 0.29(3) Uani 0.50(4) 1 d PU C 2
O9W O 0.5150(19) 0.5739(16) 0.2977(16) 0.20(2) Uani 0.35(3) 1 d P D 1

loop_
_atom_site_aniso_label
_atom_site_aniso_U_11
_atom_site_aniso_U_22
_atom_site_aniso_U_33
_atom_site_aniso_U_23
_atom_site_aniso_U_13
_atom_site_aniso_U_12
Rh1 0.0332(2) 0.03079(19) 0.0399(2) -0.00012(13) 0.00202(14) 0.00056(13)
Rh2 0.03014(19) 0.02803(18) 0.0363(2) -0.00109(13) 0.00235(13) -0.00111(12)
N1 0.038(2) 0.034(2) 0.052(3) 0.0032(17) 0.0027(18) -0.0003(16)
C1 0.038(3) 0.036(3) 0.078(4) -0.007(3) 0.001(3) 0.001(2)
N2 0.050(3) 0.039(2) 0.099(5) -0.004(3) 0.010(3) -0.008(2)
C2 0.069(4) 0.045(3) 0.083(5) 0.015(3) 0.018(4) 0.002(3)
C3 0.062(4) 0.045(3) 0.056(3) 0.005(2) 0.012(3) 0.003(3)
N3 0.047(2) 0.042(2) 0.049(3) -0.0065(19) -0.0012(19) 0.0094(18)
C4 0.045(3) 0.042(3) 0.063(4) -0.013(2) -0.010(2) 0.003(2)
N4 0.067(4) 0.060(3) 0.092(5) -0.030(3) -0.023(3) 0.004(3)
C5 0.092(5) 0.084(5) 0.061(4) -0.024(4) -0.024(4) 0.023(4)
C6 0.081(4) 0.065(4) 0.043(3) -0.011(3) -0.004(3) 0.026(3)
N5 0.036(2) 0.038(2) 0.055(3) -0.0040(18) -0.0005(18) 0.0017(16)
C7 0.032(2) 0.040(3) 0.081(4) -0.009(3) 0.004(3) -0.006(2)
N6 0.041(3) 0.054(3) 0.116(6) -0.010(3) -0.019(3) -0.010(2)
C8 0.063(4) 0.071(4) 0.078(5) -0.020(4) -0.025(4) 0.006(3)
C9 0.050(3) 0.054(3) 0.054(3) -0.007(3) -0.011(2) 0.004(2)
N7 0.048(2) 0.039(2) 0.063(3) 0.007(2) 0.019(2) 0.0046(19)
C10 0.040(3) 0.042(3) 0.094(5) 0.006(3) 0.021(3) 0.003(2)
N8 0.061(3) 0.056(3) 0.122(6) 0.015(4) 0.038(4) -0.010(3)
C11 0.086(5) 0.067(4) 0.104(7) 0.031(4) 0.049(5) 0.008(4)
C12 0.079(5) 0.057(4) 0.069(4) 0.017(3) 0.030(4) 0.015(3)
N9 0.037(2) 0.0292(18) 0.050(2) -0.0020(16) 0.0033(17) -0.0010(15)
C13 0.039(2) 0.041(3) 0.052(3) -0.005(2) -0.003(2) -0.001(2)
N10 0.039(2) 0.060(3) 0.069(3) -0.013(2) -0.005(2) -0.012(2)
C14 0.048(3) 0.049(3) 0.082(4) -0.003(3) 0.007(3) -0.013(3)
C15 0.039(3) 0.042(3) 0.063(4) 0.001(2) 0.008(2) -0.006(2)
N11 0.040(2) 0.037(2) 0.045(2) -0.0015(17) 0.0006(18) 0.0022(16)
C16 0.047(3) 0.043(3) 0.043(3) -0.003(2) -0.004(2) 0.004(2)
N12 0.063(3) 0.066(3) 0.049(3) -0.002(2) -0.015(2) 0.002(2)
C17 0.075(4) 0.067(4) 0.048(3) 0.009(3) 0.003(3) 0.003(3)
C18 0.063(4) 0.053(3) 0.044(3) 0.003(2) 0.002(2) 0.004(3)
N13 0.040(2) 0.036(2) 0.039(2) -0.0014(16) 0.0022(17) 0.0014(16)
C19 0.049(3) 0.041(3) 0.042(3) -0.004(2) 0.000(2) 0.002(2)
N14 0.090(4) 0.069(3) 0.044(3) -0.005(2) -0.004(3) -0.016(3)
C20 0.101(6) 0.073(4) 0.042(3) 0.008(3) 0.003(3) -0.016(4)
C21 0.060(3) 0.053(3) 0.049(3) 0.008(3) 0.003(3) -0.005(3)
N15 0.0339(19) 0.0321(19) 0.048(2) -0.0007(16) 0.0031(17) -0.0005(15)
C22 0.042(3) 0.039(3) 0.049(3) -0.009(2) 0.000(2) -0.001(2)
N16 0.051(3) 0.047(3) 0.069(3) -0.011(2) -0.006(2) -0.014(2)
C23 0.045(3) 0.048(3) 0.078(4) -0.005(3) 0.006(3) -0.012(2)
C24 0.046(3) 0.038(3) 0.060(3) 0.001(2) 0.008(2) -0.008(2)
N17 0.042(2) 0.037(2) 0.052(3) -0.0009(19) -0.0004(19) 0.0079(17)
C25 0.075(4) 0.058(3) 0.060(4) 0.005(3) 0.009(3) 0.026(3)
C26 0.094(6) 0.078(5) 0.083(6) 0.001(4) 0.032(4) 0.035(4)
N18 0.080(4) 0.069(4) 0.087(5) 0.001(3) 0.010(4) 0.032(3)
C27 0.072(4) 0.060(4) 0.072(5) 0.007(3) -0.007(3) 0.031(3)
C28 0.052(3) 0.051(3) 0.056(3) 0.004(3) 0.003(3) 0.010(3)
N19 0.0327(19) 0.0295(18) 0.046(2) -0.0020(16) 0.0027(16) 0.0030(14)
C29 0.040(2) 0.035(2) 0.051(3) 0.006(2) 0.013(2) 0.0040(19)
C30 0.039(2) 0.034(2) 0.048(3) 0.005(2) 0.011(2) 0.0020(19)
Cl1 0.255(4) 0.0656(13) 0.136(3) -0.0087(14) -0.112(3) -0.0206(19)
O1 0.217(11) 0.174(10) 0.265(15) -0.057(10) 0.011(10) -0.123(9)
O2 0.51(3) 0.163(10) 0.187(12) -0.074(8) -0.222(15) 0.131(13)
O3 0.354(19) 0.247(14) 0.103(7) -0.002(8) -0.059(9) -0.143(14)
O4 0.209(10) 0.094(5) 0.189(10) -0.050(6) -0.085(8) 0.003(6)
Cl2 0.0714(11) 0.1059(15) 0.0583(10) -0.0187(10) 0.0067(8) 0.0127(10)
O5 0.318(16) 0.307(16) 0.142(9) -0.096(10) 0.070(10) -0.220(15)
O6 0.122(6) 0.182(8) 0.063(4) -0.032(4) -0.009(4) 0.004(5)
O7 0.333(17) 0.351(18) 0.116(8) -0.013(9) -0.003(9) 0.277(16)
O8 0.102(5) 0.170(7) 0.066(4) -0.022(4) 0.024(3) 0.001(5)
Cl3 0.0959(15) 0.1162(18) 0.0847(15) -0.0281(13) -0.0151(12) 0.0401(14)
O9 0.217(11) 0.194(10) 0.153(9) 0.065(8) 0.044(8) -0.046(9)
O10 0.094(5) 0.153(7) 0.102(5) -0.049(5) 0.004(4) 0.034(4)
O11 0.127(6) 0.112(5) 0.133(6) -0.015(5) -0.030(5) 0.050(5)
O12 0.122(6) 0.186(9) 0.175(9) -0.092(7) -0.052(6) 0.015(6)
Si1 0.0410(12) 0.0498(14) 0.152(3) -0.0129(17) 0.0031(16) -0.0023(10)
F1 0.077(4) 0.065(3) 0.447(16) 0.026(6) 0.063(6) 0.011(3)
F2 0.076(4) 0.098(4) 0.340(12) -0.018(6) 0.064(5) 0.009(3)
F3 0.224(11) 0.302(15) 0.203(10) -0.075(10) -0.083(9) -0.066(10)
O1W 0.178(8) 0.165(8) 0.104(6) -0.039(6) 0.020(6) -0.023(7)
O2W 0.134(7) 0.139(7) 0.163(8) 0.014(6) 0.050(6) 0.026(5)
O3W 0.120(5) 0.104(5) 0.086(4) -0.010(4) -0.016(4) -0.020(4)
O4W 0.243(12) 0.155(8) 0.174(9) -0.062(7) -0.116(9) 0.030(8)
O5W 0.16(3) 0.09(2) 0.20(4) 0.02(2) -0.06(3) -0.02(2)
O6W 0.35(3) 0.23(2) 0.125(15) -0.036(15) -0.004(16) 0.082(19)
O7W 0.27(2) 0.22(2) 0.42(4) 0.08(2) -0.13(2) -0.156(19)
O8W 0.27(3) 0.28(3) 0.33(4) -0.01(2) 0.01(2) 0.08(2)
O9W 0.22(4) 0.18(3) 0.19(4) -0.03(2) 0.05(3) -0.01(3)

loop_
_atom_type_symbol
_atom_type_description
_atom_type_scat_dispersion_real
_atom_type_scat_dispersion_imag
_atom_type_scat_source
C C 0.0033 0.0016 'International Tables Vol C Tables 4.2.6.8 and 6.1.1.4'
H H 0.0000 0.0000 'International Tables Vol C Tables 4.2.6.8 and 6.1.1.4'
N N 0.0061 0.0033 'International Tables Vol C Tables 4.2.6.8 and 6.1.1.4'
O O 0.0106 0.0060 'International Tables Vol C Tables 4.2.6.8 and 6.1.1.4'
Cl Cl 0.1484 0.1585 'International Tables Vol C Tables 4.2.6.8 and 6.1.1.4'
Rh Rh -1.1178 0.9187 'International Tables Vol C Tables 4.2.6.8 and 6.1.1.4'
Si Si 0.0817 0.0704 'International Tables Vol C Tables 4.2.6.8 and 6.1.1.4'
F F 0.0171 0.0103 'International Tables Vol C Tables 4.2.6.8 and 6.1.1.4'

loop_
_geom_angle_atom_site_label_1
_geom_angle_atom_site_label_2
_geom_angle_atom_site_label_3
_geom_angle
_geom_angle_site_symmetry_1
_geom_angle_site_symmetry_3
_geom_angle_publ_flag
N7 Rh1 N1 175.44(17) . . ?
N7 Rh1 N3 100.0(2) . . ?
N1 Rh1 N3 79.56(18) . . ?
N7 Rh1 N5 79.5(2) . . ?
N1 Rh1 N5 100.68(18) . . ?
N3 Rh1 N5 176.52(16) . . ?
N7 Rh1 N17 88.62(17) . . ?
N1 Rh1 N17 86.84(16) . . ?
N3 Rh1 N17 89.94(17) . . ?
N5 Rh1 N17 86.61(17) . . ?
N7 Rh1 Rh2 92.24(12) . . ?
N1 Rh1 Rh2 92.31(11) . . ?
N3 Rh1 Rh2 91.83(12) . . ?
N5 Rh1 Rh2 91.63(12) . . ?
N17 Rh1 Rh2 177.87(13) . . y
N13 Rh2 N11 175.11(16) . . ?
N13 Rh2 N9 99.99(17) . . ?
N11 Rh2 N9 79.30(17) . . ?
N13 Rh2 N15 79.47(17) . . ?
N11 Rh2 N15 100.81(17) . . ?
N9 Rh2 N15 175.04(16) . . ?
N13 Rh2 N19 87.60(16) . . ?
N11 Rh2 N19 87.54(16) . . ?
N9 Rh2 N19 87.93(15) . . ?
N15 Rh2 N19 87.12(15) . . ?
N13 Rh2 Rh1 92.36(11) . . ?
N11 Rh2 Rh1 92.50(12) . . ?
N9 Rh2 Rh1 92.30(11) . . ?
N15 Rh2 Rh1 92.65(11) . . ?
N19 Rh2 Rh1 179.77(10) . . y
C1 N1 C3 105.6(5) . . ?
C1 N1 Rh1 113.3(4) . . ?
C3 N1 Rh1 140.5(4) . . ?
N2 C1 N1 110.8(6) . . ?
N2 C1 C4 133.0(6) . . ?
N1 C1 C4 116.2(5) . . ?
C1 N2 C2 107.5(5) . . ?
C1 N2 H2N 126.2 . . ?
C2 N2 H2N 126.2 . . ?
C3 C2 N2 107.2(6) . . ?
C3 C2 H2 126.4 . . ?
N2 C2 H2 126.4 . . ?
C2 C3 N1 108.8(6) . . ?
C2 C3 H3 125.6 . . ?
N1 C3 H3 125.6 . . ?
C4 N3 C6 106.2(5) . . ?
C4 N3 Rh1 113.4(4) . . ?
C6 N3 Rh1 140.3(5) . . ?
N3 C4 N4 110.1(6) . . ?
N3 C4 C1 116.9(5) . . ?
N4 C4 C1 132.9(6) . . ?
C5 N4 C4 106.8(6) . . ?
C5 N4 H4N 126.6 . . ?
C4 N4 H4N 126.6 . . ?
C6 C5 N4 108.8(6) . . ?
C6 C5 H5 125.6 . . ?
N4 C5 H5 125.6 . . ?
C5 C6 N3 108.1(7) . . ?
C5 C6 H6 126.0 . . ?
N3 C6 H6 126.0 . . ?
C7 N5 C9 106.7(5) . . ?
C7 N5 Rh1 113.4(4) . . ?
C9 N5 Rh1 139.8(4) . . ?
N5 C7 N6 109.5(6) . . ?
N5 C7 C10 116.0(5) . . ?
N6 C7 C10 134.5(6) . . ?
C8 N6 C7 108.1(5) . . ?
C8 N6 H6N 126.0 . . ?
C7 N6 H6N 126.0 . . ?
N6 C8 C9 108.3(6) . . ?
N6 C8 H8 125.9 . . ?
C9 C8 H8 125.9 . . ?
C8 C9 N5 107.5(6) . . ?
C8 C9 H9 126.3 . . ?
N5 C9 H9 126.3 . . ?
C10 N7 C12 106.7(6) . . ?
C10 N7 Rh1 113.0(4) . . ?
C12 N7 Rh1 139.6(5) . . ?
N7 C10 N8 110.4(7) . . ?
N7 C10 C7 117.4(5) . . ?
N8 C10 C7 132.2(7) . . ?
C10 N8 C11 107.0(7) . . ?
C10 N8 H8N 126.5 . . ?
C11 N8 H8N 126.5 . . ?
C12 C11 N8 108.0(7) . . ?
C12 C11 H11 126.0 . . ?
N8 C11 H11 126.0 . . ?
C11 C12 N7 107.9(8) . . ?
C11 C12 H12 126.0 . . ?
N7 C12 H12 126.0 . . ?
C13 N9 C15 106.4(4) . . ?
C13 N9 Rh2 113.9(3) . . ?
C15 N9 Rh2 139.6(4) . . ?
N9 C13 N10 110.5(5) . . ?
N9 C13 C16 116.7(5) . . ?
N10 C13 C16 132.8(5) . . ?
C13 N10 C14 107.1(5) . . ?
C13 N10 H10N 126.5 . . ?
C14 N10 H10N 126.5 . . ?
C15 C14 N10 107.9(5) . . ?
C15 C14 H14 126.1 . . ?
N10 C14 H14 126.1 . . ?
C14 C15 N9 108.1(6) . . ?
C14 C15 H15 125.9 . . ?
N9 C15 H15 125.9 . . ?
C16 N11 C18 106.2(5) . . ?
C16 N11 Rh2 113.8(4) . . ?
C18 N11 Rh2 139.4(4) . . ?
N12 C16 N11 110.0(5) . . ?
N12 C16 C13 134.3(5) . . ?
N11 C16 C13 115.7(5) . . ?
C16 N12 C17 108.6(5) . . ?
C16 N12 H12N 125.7 . . ?
C17 N12 H12N 125.7 . . ?
N12 C17 C18 106.9(6) . . ?
N12 C17 H17 126.5 . . ?
C18 C17 H17 126.5 . . ?
C17 C18 N11 108.2(6) . . ?
C17 C18 H18 125.9 . . ?
N11 C18 H18 125.9 . . ?
C19 N13 C21 106.0(5) . . ?
C19 N13 Rh2 113.8(3) . . ?
C21 N13 Rh2 139.4(4) . . ?
N13 C19 N14 111.3(5) . . ?
N13 C19 C22 116.3(5) . . ?
N14 C19 C22 132.4(5) . . ?
C19 N14 C20 106.8(5) . . ?
C19 N14 H14N 126.6 . . ?
C20 N14 H14N 126.6 . . ?
C21 C20 N14 107.2(6) . . ?
C21 C20 H20 126.4 . . ?
N14 C20 H20 126.4 . . ?
C20 C21 N13 108.7(5) . . ?
C20 C21 H21 125.7 . . ?
N13 C21 H21 125.7 . . ?
C22 N15 C24 106.2(4) . . ?
C22 N15 Rh2 113.4(3) . . ?
C24 N15 Rh2 140.4(4) . . ?
N15 C22 N16 110.3(5) . . ?
N15 C22 C19 116.4(4) . . ?
N16 C22 C19 133.3(5) . . ?
C22 N16 C23 107.2(5) . . ?
C22 N16 H16N 126.4 . . ?
C23 N16 H16N 126.4 . . ?
C24 C23 N16 107.9(5) . . ?
C24 C23 H23 126.1 . . ?
N16 C23 H23 126.1 . . ?
C23 C24 N15 108.4(6) . . ?
C23 C24 H24 125.8 . . ?
N15 C24 H24 125.8 . . ?
C25 N17 C28 116.6(5) . . ?
C25 N17 Rh1 122.6(4) . . ?
C28 N17 Rh1 120.8(4) . . ?
N17 C25 C26 120.9(6) . . ?
N17 C25 H25 119.5 . . ?
C26 C25 H25 119.5 . . ?
N18 C26 C25 122.7(7) . . ?
N18 C26 H26 118.7 . . ?
C25 C26 H26 118.7 . . ?
C27 N18 C26 115.5(6) . . ?
N18 C27 C28 122.9(6) . . ?
N18 C27 H27 118.6 . . ?
C28 C27 H27 118.6 . . ?
N17 C28 C27 121.4(6) . . ?
N17 C28 H28 119.3 . . ?
C27 C28 H28 119.3 . . ?
C30 N19 C29 116.0(4) . . ?
C30 N19 Rh2 122.0(3) . . ?
C29 N19 Rh2 122.0(3) . . ?
N19 C29 C30 121.8(5) . 5_666 ?
N19 C29 H29 119.1 . . ?
C30 C29 H29 119.1 5_666 . ?
N19 C30 C29 122.2(5) . 5_666 ?
N19 C30 H30 118.9 . . ?
C29 C30 H30 118.9 5_666 . ?
O1 Cl1 O2 109.3(10) . . ?
O1 Cl1 O4 111.7(8) . . ?
O2 Cl1 O4 106.4(6) . . ?
O1 Cl1 O3 107.3(8) . . ?
O2 Cl1 O3 112.9(11) . . ?
O4 Cl1 O3 109.3(8) . . ?
O7 Cl2 O5 109.2(12) . . ?
O7 Cl2 O6 109.5(7) . . ?
O5 Cl2 O6 108.6(8) . . ?
O7 Cl2 O8 111.5(7) . . ?
O5 Cl2 O8 103.0(6) . . ?
O6 Cl2 O8 114.7(5) . . ?
O12 Cl3 O10 114.3(5) . . ?
O12 Cl3 O11 112.2(6) . . ?
O10 Cl3 O11 112.4(5) . . ?
O12 Cl3 O9 109.0(8) . . ?
O10 Cl3 O9 104.5(7) . . ?
O11 Cl3 O9 103.4(7) . . ?
F2 Si1 F2 179.998(2) 5_566 . ?
F2 Si1 F3 89.5(6) 5_566 . ?
F2 Si1 F3 90.5(6) . . ?
F2 Si1 F3 90.5(6) 5_566 5_566 ?
F2 Si1 F3 89.5(6) . 5_566 ?
F3 Si1 F3 180.0(7) . 5_566 ?
F2 Si1 F1 93.7(3) 5_566 . ?
F2 Si1 F1 86.3(3) . . ?
F3 Si1 F1 90.9(6) . . ?
F3 Si1 F1 89.1(6) 5_566 . ?
F2 Si1 F1 86.3(3) 5_566 5_566 ?
F2 Si1 F1 93.7(3) . 5_566 ?
F3 Si1 F1 89.1(6) . 5_566 ?
F3 Si1 F1 90.9(6) 5_566 5_566 ?
F1 Si1 F1 179.998(1) . 5_566 ?

loop_
_geom_bond_atom_site_label_1
_geom_bond_atom_site_label_2
_geom_bond_distance
_geom_bond_site_symmetry_2
_geom_bond_publ_flag
Rh1 N7 2.053(4) . y
Rh1 N1 2.056(4) . y
Rh1 N3 2.056(5) . y
Rh1 N5 2.056(4) . y
Rh1 N17 2.238(4) . y
Rh1 Rh2 2.6943(5) . y
Rh2 N13 2.044(4) . y
Rh2 N11 2.047(4) . y
Rh2 N9 2.048(4) . y
Rh2 N15 2.058(4) . y
Rh2 N19 2.251(4) . y
N1 C1 1.345(7) . ?
N1 C3 1.372(7) . ?
C1 N2 1.327(8) . ?
C1 C4 1.433(9) . ?
N2 C2 1.363(10) . ?
N2 H2N 0.8600 . ?
C2 C3 1.354(9) . ?
C2 H2 0.9300 . ?
C3 H3 0.9300 . ?
N3 C4 1.334(7) . ?
N3 C6 1.375(8) . ?
C4 N4 1.347(8) . ?
N4 C5 1.346(11) . ?
N4 H4N 0.8600 . ?
C5 C6 1.336(11) . ?
C5 H5 0.9300 . ?
C6 H6 0.9300 . ?
N5 C7 1.335(7) . ?
N5 C9 1.378(8) . ?
C7 N6 1.338(8) . ?
C7 C10 1.429(10) . ?
N6 C8 1.337(10) . ?
N6 H6N 0.8600 . ?
C8 C9 1.349(9) . ?
C8 H8 0.9300 . ?
C9 H9 0.9300 . ?
N7 C10 1.325(9) . ?
N7 C12 1.376(8) . ?
C10 N8 1.347(8) . ?
N8 C11 1.356(12) . ?
N8 H8N 0.8600 . ?
C11 C12 1.350(11) . ?
C11 H11 0.9300 . ?
C12 H12 0.9300 . ?
N9 C13 1.330(7) . ?
N9 C15 1.379(7) . ?
C13 N10 1.340(7) . ?
C13 C16 1.430(8) . ?
N10 C14 1.362(9) . ?
N10 H10N 0.8600 . ?
C14 C15 1.346(9) . ?
C14 H14 0.9300 . ?
C15 H15 0.9300 . ?
N11 C16 1.344(7) . ?
N11 C18 1.379(7) . ?
C16 N12 1.334(7) . ?
N12 C17 1.354(9) . ?
N12 H12N 0.8600 . ?
C17 C18 1.367(9) . ?
C17 H17 0.9300 . ?
C18 H18 0.9300 . ?
N13 C19 1.327(7) . ?
N13 C21 1.375(7) . ?
C19 N14 1.335(7) . ?
C19 C22 1.442(8) . ?
N14 C20 1.373(9) . ?
N14 H14N 0.8600 . ?
C20 C21 1.352(9) . ?
C20 H20 0.9300 . ?
C21 H21 0.9300 . ?
N15 C22 1.329(7) . ?
N15 C24 1.375(7) . ?
C22 N16 1.336(7) . ?
N16 C23 1.356(9) . ?
N16 H16N 0.8600 . ?
C23 C24 1.338(8) . ?
C23 H23 0.9300 . ?
C24 H24 0.9300 . ?
N17 C25 1.331(8) . ?
N17 C28 1.332(7) . ?
C25 C26 1.379(9) . ?
C25 H25 0.9300 . ?
C26 N18 1.334(10) . ?
C26 H26 0.9300 . ?
N18 C27 1.314(10) . ?
C27 C28 1.376(8) . ?
C27 H27 0.9300 . ?
C28 H28 0.9300 . ?
N19 C30 1.332(6) . ?
N19 C29 1.340(6) . ?
C29 C30 1.370(7) 5_666 ?
C29 H29 0.9300 . ?
C30 C29 1.370(7) 5_666 ?
C30 H30 0.9300 . ?
Cl1 O1 1.358(9) . ?
Cl1 O2 1.369(11) . ?
Cl1 O4 1.403(8) . ?
Cl1 O3 1.460(12) . ?
Cl2 O7 1.284(9) . ?
Cl2 O5 1.376(11) . ?
Cl2 O6 1.379(7) . ?
Cl2 O8 1.386(6) . ?
Cl3 O12 1.365(8) . ?
Cl3 O10 1.388(6) . ?
Cl3 O11 1.413(7) . ?
Cl3 O9 1.483(9) . ?
Si1 F2 1.625(6) 5_566 ?
Si1 F2 1.625(6) . ?
Si1 F3 1.631(9) . ?
Si1 F3 1.631(9) 5_566 ?
Si1 F1 1.660(6) . ?
Si1 F1 1.660(6) 5_566 ?

loop_
_geom_hbond_atom_site_label_D
_geom_hbond_atom_site_label_H
_geom_hbond_atom_site_label_A
_geom_hbond_distance_DH
_geom_hbond_distance_HA
_geom_hbond_distance_DA
_geom_hbond_angle_DHA
_geom_hbond_site_symmetry_A
N2 H2N F1 0.86 1.99 2.767(7) 149.1 3_566
N4 H4N O7W 0.86 1.91 2.773(17) 176.0 .
N4 H4N O5W 0.86 2.03 2.73(3) 138.1 .
N6 H6N F1 0.86 1.99 2.794(8) 156.1 .
N6 H6N F2 0.86 2.34 3.056(9) 141.6 .
N8 H8N F3 0.86 1.94 2.794(11) 169.6 .
N10 H10N O3W 0.86 2.02 2.841(8) 159.1 .
N12 H12N O8 0.86 2.27 3.067(9) 153.9 .
N12 H12N O10 0.86 2.42 2.965(9) 121.9 .
N14 H14N O11 0.86 2.44 3.011(10) 124.5 5_666
N14 H14N O2 0.86 2.54 3.058(13) 119.4 .
N16 H16N O4W 0.86 2.04 2.856(10) 158.1 .
N16 H16N O11 0.86 2.62 3.131(10) 119.6 5_666

loop_
_geom_torsion_atom_site_label_1
_geom_torsion_atom_site_label_2
_geom_torsion_atom_site_label_3
_geom_torsion_atom_site_label_4
_geom_torsion
_geom_torsion_site_symmetry_4
_geom_torsion_publ_flag
N7 Rh1 Rh2 N13 118.86(19) . ?
N1 Rh1 Rh2 N13 -61.41(17) . ?
N3 Rh1 Rh2 N13 -141.03(18) . ?
N5 Rh1 Rh2 N13 39.35(17) . y
N17 Rh1 Rh2 N13 5(3) . ?
N7 Rh1 Rh2 N11 -61.7(2) . ?
N1 Rh1 Rh2 N11 118.08(17) . ?
N3 Rh1 Rh2 N11 38.46(18) . y
N5 Rh1 Rh2 N11 -141.16(17) . ?
N17 Rh1 Rh2 N11 -175(23) . ?
N7 Rh1 Rh2 N9 -141.0(2) . ?
N1 Rh1 Rh2 N9 38.70(18) . y
N3 Rh1 Rh2 N9 -40.92(18) . ?
N5 Rh1 Rh2 N9 139.46(18) . ?
N17 Rh1 Rh2 N9 105(3) . ?
N7 Rh1 Rh2 N15 39.3(2) . y
N1 Rh1 Rh2 N15 -140.97(18) . ?
N3 Rh1 Rh2 N15 139.41(18) . ?
N5 Rh1 Rh2 N15 -40.21(18) . ?
N17 Rh1 Rh2 N15 -74(3) . ?
N7 Rh1 Rh2 N19 37(27) . ?
N1 Rh1 Rh2 N19 -144(34) . ?
N3 Rh1 Rh2 N19 137(34) . ?
N5 Rh1 Rh2 N19 -43(27) . ?
N17 Rh1 Rh2 N19 -77(27) . ?
N7 Rh1 N1 C1 78(3) . ?
N3 Rh1 N1 C1 -7.0(3) . ?
N5 Rh1 N1 C1 169.4(3) . ?
N17 Rh1 N1 C1 83.5(4) . ?
Rh2 Rh1 N1 C1 -98.5(3) . ?
N7 Rh1 N1 C3 -91(3) . ?
N3 Rh1 N1 C3 -176.4(6) . ?
N5 Rh1 N1 C3 0.0(6) . ?
N17 Rh1 N1 C3 -85.9(6) . ?
Rh2 Rh1 N1 C3 92.1(6) . ?
C3 N1 C1 N2 -0.1(6) . ?
Rh1 N1 C1 N2 -173.1(4) . ?
C3 N1 C1 C4 179.9(5) . ?
Rh1 N1 C1 C4 6.9(6) . ?
N1 C1 N2 C2 -0.8(7) . ?
C4 C1 N2 C2 179.2(6) . ?
C1 N2 C2 C3 1.3(7) . ?
N2 C2 C3 N1 -1.3(7) . ?
C1 N1 C3 C2 0.9(6) . ?
Rh1 N1 C3 C2 170.7(5) . ?
N7 Rh1 N3 C4 -169.3(4) . ?
N1 Rh1 N3 C4 6.1(4) . ?
N5 Rh1 N3 C4 -88(3) . ?
N17 Rh1 N3 C4 -80.7(4) . ?
Rh2 Rh1 N3 C4 98.1(4) . ?
N7 Rh1 N3 C6 7.3(6) . ?
N1 Rh1 N3 C6 -177.3(6) . ?
N5 Rh1 N3 C6 88(3) . ?
N17 Rh1 N3 C6 95.9(6) . ?
Rh2 Rh1 N3 C6 -85.3(6) . ?
C6 N3 C4 N4 1.2(6) . ?
Rh1 N3 C4 N4 178.9(4) . ?
C6 N3 C4 C1 177.9(5) . ?
Rh1 N3 C4 C1 -4.4(6) . ?
N2 C1 C4 N3 178.2(6) . ?
N1 C1 C4 N3 -1.8(7) . ?
N2 C1 C4 N4 -5.9(11) . ?
N1 C1 C4 N4 174.1(6) . ?
N3 C4 N4 C5 -1.0(7) . ?
C1 C4 N4 C5 -177.1(6) . ?
C4 N4 C5 C6 0.4(8) . ?
N4 C5 C6 N3 0.3(8) . ?
C4 N3 C6 C5 -0.9(7) . ?
Rh1 N3 C6 C5 -177.6(5) . ?
N7 Rh1 N5 C7 5.9(4) . ?
N1 Rh1 N5 C7 -169.5(4) . ?
N3 Rh1 N5 C7 -76(3) . ?
N17 Rh1 N5 C7 -83.3(4) . ?
Rh2 Rh1 N5 C7 97.9(4) . ?
N7 Rh1 N5 C9 -179.5(6) . ?
N1 Rh1 N5 C9 5.1(6) . ?
N3 Rh1 N5 C9 99(3) . ?
N17 Rh1 N5 C9 91.2(6) . ?
Rh2 Rh1 N5 C9 -87.6(6) . ?
C9 N5 C7 N6 0.4(6) . ?
Rh1 N5 C7 N6 176.7(4) . ?
C9 N5 C7 C10 -179.8(5) . ?
Rh1 N5 C7 C10 -3.4(6) . ?
N5 C7 N6 C8 -0.4(7) . ?
C10 C7 N6 C8 179.7(6) . ?
C7 N6 C8 C9 0.3(8) . ?
N6 C8 C9 N5 -0.1(7) . ?
C7 N5 C9 C8 -0.2(6) . ?
Rh1 N5 C9 C8 -175.0(5) . ?
N1 Rh1 N7 C10 85(3) . ?
N3 Rh1 N7 C10 168.9(4) . ?
N5 Rh1 N7 C10 -7.6(4) . ?
N17 Rh1 N7 C10 79.2(4) . ?
Rh2 Rh1 N7 C10 -98.8(4) . ?
N1 Rh1 N7 C12 -84(3) . ?
N3 Rh1 N7 C12 0.8(6) . ?
N5 Rh1 N7 C12 -175.7(6) . ?
N17 Rh1 N7 C12 -88.9(6) . ?
Rh2 Rh1 N7 C12 93.1(6) . ?
C12 N7 C10 N8 -1.6(7) . ?
Rh1 N7 C10 N8 -173.6(4) . ?
C12 N7 C10 C7 -179.8(5) . ?
Rh1 N7 C10 C7 8.2(6) . ?
N5 C7 C10 N7 -3.3(8) . ?
N6 C7 C10 N7 176.6(6) . ?
N5 C7 C10 N8 179.1(6) . ?
N6 C7 C10 N8 -1.1(12) . ?
N7 C10 N8 C11 1.8(7) . ?
C7 C10 N8 C11 179.6(6) . ?
C10 N8 C11 C12 -1.2(8) . ?
N8 C11 C12 N7 0.3(8) . ?
C10 N7 C12 C11 0.8(7) . ?
Rh1 N7 C12 C11 169.4(5) . ?
N13 Rh2 N9 C13 -169.6(3) . ?
N11 Rh2 N9 C13 5.5(3) . ?
N15 Rh2 N9 C13 -86(2) . ?
N19 Rh2 N9 C13 -82.4(4) . ?
Rh1 Rh2 N9 C13 97.6(3) . ?
N13 Rh2 N9 C15 4.9(5) . ?
N11 Rh2 N9 C15 180.0(6) . ?
N15 Rh2 N9 C15 88(2) . ?
N19 Rh2 N9 C15 92.1(5) . ?
Rh1 Rh2 N9 C15 -87.9(5) . ?
C15 N9 C13 N10 1.3(6) . ?
Rh2 N9 C13 N10 177.6(3) . ?
C15 N9 C13 C16 -179.5(5) . ?
Rh2 N9 C13 C16 -3.2(6) . ?
N9 C13 N10 C14 -0.8(6) . ?
C16 C13 N10 C14 -179.8(6) . ?
C13 N10 C14 C15 0.0(7) . ?
N10 C14 C15 N9 0.8(7) . ?
C13 N9 C15 C14 -1.3(6) . ?
Rh2 N9 C15 C14 -176.1(4) . ?
N13 Rh2 N11 C16 75(2) . ?
N9 Rh2 N11 C16 -7.0(3) . ?
N15 Rh2 N11 C16 168.0(3) . ?
N19 Rh2 N11 C16 81.4(4) . ?
Rh1 Rh2 N11 C16 -98.9(3) . ?
N13 Rh2 N11 C18 -94(2) . ?
N9 Rh2 N11 C18 -176.3(6) . ?
N15 Rh2 N11 C18 -1.3(6) . ?
N19 Rh2 N11 C18 -87.9(6) . ?
Rh1 Rh2 N11 C18 91.8(5) . ?
C18 N11 C16 N12 -1.2(6) . ?
Rh2 N11 C16 N12 -174.0(4) . ?
C18 N11 C16 C13 -179.8(5) . ?
Rh2 N11 C16 C13 7.4(6) . ?
N9 C13 C16 N12 179.1(6) . ?
N10 C13 C16 N12 -2.0(11) . ?
N9 C13 C16 N11 -2.8(7) . ?
N10 C13 C16 N11 176.1(5) . ?
N11 C16 N12 C17 1.3(7) . ?
C13 C16 N12 C17 179.5(6) . ?
C16 N12 C17 C18 -0.9(7) . ?
N12 C17 C18 N11 0.1(7) . ?
C16 N11 C18 C17 0.7(6) . ?
Rh2 N11 C18 C17 170.5(5) . ?
N11 Rh2 N13 C19 86(2) . ?
N9 Rh2 N13 C19 167.3(4) . ?
N15 Rh2 N13 C19 -7.7(4) . ?
N19 Rh2 N13 C19 79.9(4) . ?
Rh1 Rh2 N13 C19 -99.9(3) . ?
N11 Rh2 N13 C21 -82(2) . ?
N9 Rh2 N13 C21 -0.4(6) . ?
N15 Rh2 N13 C21 -175.4(6) . ?
N19 Rh2 N13 C21 -87.8(6) . ?
Rh1 Rh2 N13 C21 92.4(6) . ?
C21 N13 C19 N14 -0.2(6) . ?
Rh2 N13 C19 N14 -171.9(4) . ?
C21 N13 C19 C22 -179.8(5) . ?
Rh2 N13 C19 C22 8.5(6) . ?
N13 C19 N14 C20 0.8(8) . ?
C22 C19 N14 C20 -179.7(6) . ?
C19 N14 C20 C21 -1.1(9) . ?
N14 C20 C21 N13 1.0(9) . ?
C19 N13 C21 C20 -0.5(7) . ?
Rh2 N13 C21 C20 167.8(5) . ?
N13 Rh2 N15 C22 5.6(3) . ?
N11 Rh2 N15 C22 -169.5(3) . ?
N9 Rh2 N15 C22 -79(2) . ?
N19 Rh2 N15 C22 -82.5(4) . ?
Rh1 Rh2 N15 C22 97.5(3) . ?
N13 Rh2 N15 C24 -178.6(6) . ?
N11 Rh2 N15 C24 6.4(6) . ?
N9 Rh2 N15 C24 97(2) . ?
N19 Rh2 N15 C24 93.3(5) . ?
Rh1 Rh2 N15 C24 -86.7(5) . ?
C24 N15 C22 N16 0.4(6) . ?
Rh2 N15 C22 N16 177.6(4) . ?
C24 N15 C22 C19 179.9(5) . ?
Rh2 N15 C22 C19 -2.8(6) . ?
N13 C19 C22 N15 -3.8(7) . ?
N14 C19 C22 N15 176.7(6) . ?
N13 C19 C22 N16 175.6(6) . ?
N14 C19 C22 N16 -3.9(11) . ?
N15 C22 N16 C23 -0.9(7) . ?
C19 C22 N16 C23 179.7(6) . ?
C22 N16 C23 C24 1.0(7) . ?
N16 C23 C24 N15 -0.8(7) . ?
C22 N15 C24 C23 0.3(6) . ?
Rh2 N15 C24 C23 -175.7(4) . ?
N7 Rh1 N17 C25 41.6(5) . ?
N1 Rh1 N17 C25 -138.0(5) . ?
N3 Rh1 N17 C25 -58.4(5) . ?
N5 Rh1 N17 C25 121.1(5) . ?
Rh2 Rh1 N17 C25 155(3) . ?
N7 Rh1 N17 C28 -137.2(5) . ?
N1 Rh1 N17 C28 43.3(5) . ?
N3 Rh1 N17 C28 122.8(5) . ?
N5 Rh1 N17 C28 -57.6(5) . ?
Rh2 Rh1 N17 C28 -23(3) . ?
C28 N17 C25 C26 -0.3(11) . ?
Rh1 N17 C25 C26 -179.1(6) . ?
N17 C25 C26 N18 0.7(14) . ?
C25 C26 N18 C27 -0.7(14) . ?
C26 N18 C27 C28 0.3(13) . ?
C25 N17 C28 C27 0.0(10) . ?
Rh1 N17 C28 C27 178.8(5) . ?
N18 C27 C28 N17 0.0(12) . ?
N13 Rh2 N19 C30 45.3(4) . ?
N11 Rh2 N19 C30 -134.2(4) . ?
N9 Rh2 N19 C30 -54.8(4) . ?
N15 Rh2 N19 C30 124.9(4) . ?
Rh1 Rh2 N19 C30 128(26) . ?
N13 Rh2 N19 C29 -134.8(4) . ?
N11 Rh2 N19 C29 45.7(4) . ?
N9 Rh2 N19 C29 125.1(4) . ?
N15 Rh2 N19 C29 -55.3(4) . ?
Rh1 Rh2 N19 C29 -53(27) . ?
C30 N19 C29 C30 0.2(9) 5_666 ?
Rh2 N19 C29 C30 -179.6(4) 5_666 ?
C29 N19 C30 C29 -0.2(9) 5_666 ?
Rh2 N19 C30 C29 179.6(4) 5_666 ?
